data_2018859
loop_
_publ_author_name
'Jentsch, D.'
'Schwarzmann, E.'
'Sheldrick, G.M.'
'Jones, P.G.'

_publ_section_title
;
 Disilver(I) Decachlorodioxotetraaluminate(III), Ag2 (Al4 Cl10 O2)
;
_journal_name_full 'Acta Crystallographica C (39,1983-)'
_journal_page_first 1173
_journal_page_last 1174
_journal_volume 39
_journal_year 1983
_chemical_formula_sum 'Ag2 Al4 Cl10 O2'
_chemical_name_systematic 'Ag2 (Al4 Cl10 O2)'
_space_group_IT_number 61
_symmetry_space_group_name_Hall '-P 2ac 2ab'
_symmetry_space_group_name_H-M 'P b c a'
_cell_angle_alpha 90
_cell_angle_beta 90
_cell_angle_gamma 90
_cell_formula_units_Z 4
_cell_length_a 11.24
_cell_length_b 12.278
_cell_length_c 12.955
_cell_volume 1787.851
_citation_journal_id_ASTM ACSCEE
_cod_data_source_file silver2-3_2.cif
_cod_data_source_block Ag2Al4Cl10O2
_cod_database_code 2018859

loop_
_symmetry_equiv_pos_as_xyz
x,y,z
-x+1/2,-y,z+1/2
x+1/2,-y+1/2,-z
-x,y+1/2,-z+1/2
-x,-y,-z
x-1/2,y,-z-1/2
-x-1/2,y-1/2,z
x,-y-1/2,z-1/2

loop_
_atom_site_label
_atom_site_type_symbol
_atom_site_fract_x
_atom_site_fract_y
_atom_site_fract_z
_atom_site_occupancy
_atom_site_U_iso_or_equiv
Al1 Al+3 0.2098 0.4563 0.1352 1 0.0
O1 O-2 0.0885 0.4873 0.0546 1 0.0
Ag1 Ag+1 0.4843 0.6489 0.1912 1 0.0
Cl3 Cl-1 0.4457 0.7113 0.3855 1 0.0
Cl1 Cl-1 0.3712 0.5131 0.0685 1 0.0
Al2 Al+3 0.5168 0.6059 0.4978 1 0.0
Cl2 Cl-1 0.6831 0.5286 0.2168 1 0.0
Cl5 Cl-1 0.2155 0.2832 0.1431 1 0.0
Cl4 Cl-1 0.6197 0.8112 0.1092 1 0.0
